data_2201237
loop_
_publ_author_name
'Twamley, Brendan'
'Gupta, O. D. '
'Shreeve, Jean'ne M.'

_publ_section_title
;Bis(1-chloromethyldiazabicyclo[2.2.2]octane-\k<i>N</i>^4^)bis(trifluoropentane-2,4-dionato)copper(II)
 bis(tetrafluoroborate)
;
_journal_issue 11
_journal_name_full 'Acta Crystallographica Section E'
_journal_page_first m663
_journal_page_last m665
_journal_paper_doi 10.1107/S1600536802018998
_journal_volume 58
_journal_year 2002
_chemical_formula_iupac '[Cu (C5 H4 F3 O2)2 (C7 H14 Cl N2)2] (B F4)2'
_chemical_formula_sum 'C24 H36 B2 Cl2 Cu F14 N4 O4'
_chemical_formula_weight 866.63
_chemical_name_common '[Cu(trifac)2(dabcoCH2Cl)2][BF4]2'
_chemical_name_systematic ?
_space_group_IT_number 14
_symmetry_cell_setting monoclinic
_symmetry_space_group_name_Hall '-P 2yn'
_symmetry_space_group_name_H-M 'P 1 21/n 1'
_atom_sites_solution_hydrogens geom
_atom_sites_solution_primary direct
_atom_sites_solution_secondary difmap
_audit_creation_method SHELXL97
_cell_angle_alpha 90.00
_cell_angle_beta 106.50(2)
_cell_angle_gamma 90.00
_cell_formula_units_Z 2
_cell_length_a 10.0098(12)
_cell_length_b 15.1046(18)
_cell_length_c 11.5086(14)
_cell_measurement_reflns_used 993
_cell_measurement_temperature 203(2)
_cell_measurement_theta_max 28.23
_cell_measurement_theta_min 2.28
_cell_volume 1668.4(4)
_computing_cell_refinement SMART
_computing_data_collection 'SMART (Bruker, 1998)'
_computing_data_reduction 'SAINT-Plus  (Bruker, 1999)'
_computing_molecular_graphics 'XP in SHELXTL'
_computing_publication_material 'XCIF in SHELXTL'
_computing_structure_refinement 'XL in SHELXTL'
_computing_structure_solution 'XS in SHELXTL (Sheldrick, 1998)'
_diffrn_ambient_temperature 203(2)
_diffrn_detector_area_resol_mean 8.3
_diffrn_measured_fraction_theta_full 0.963
_diffrn_measured_fraction_theta_max 0.963
_diffrn_measurement_device_type 'Bruker--Siemens SMART 1K'
_diffrn_measurement_method \w
_diffrn_radiation_monochromator graphite
_diffrn_radiation_source 'normal-focus sealed tube'
_diffrn_radiation_type MoK\a
_diffrn_radiation_wavelength 0.71073
_diffrn_reflns_av_R_equivalents 0.0303
_diffrn_reflns_av_sigmaI/netI 0.0319
_diffrn_reflns_limit_h_max 13
_diffrn_reflns_limit_h_min -13
_diffrn_reflns_limit_k_max 19
_diffrn_reflns_limit_k_min -18
_diffrn_reflns_limit_l_max 15
_diffrn_reflns_limit_l_min -10
_diffrn_reflns_number 12231
_diffrn_reflns_theta_full 28.27
_diffrn_reflns_theta_max 28.27
_diffrn_reflns_theta_min 2.29
_diffrn_standards_decay_% <0.01
_exptl_absorpt_coefficient_mu 0.932
_exptl_absorpt_correction_T_max 0.8884
_exptl_absorpt_correction_T_min 0.6047
_exptl_absorpt_correction_type empirical
_exptl_absorpt_process_details '(SADABS; Sheldrick, 1999)'
_exptl_crystal_colour 'pale green'
_exptl_crystal_density_diffrn 1.725
_exptl_crystal_density_method 'not measured'
_exptl_crystal_description needle
_exptl_crystal_F_000 878
_exptl_crystal_size_max 0.60
_exptl_crystal_size_mid 0.25
_exptl_crystal_size_min 0.13
_refine_diff_density_max 0.633
_refine_diff_density_min -0.359
_refine_ls_extinction_method none
_refine_ls_goodness_of_fit_ref 1.030
_refine_ls_hydrogen_treatment constr
_refine_ls_matrix_type full
_refine_ls_number_parameters 233
_refine_ls_number_reflns 3984
_refine_ls_number_restraints 0
_refine_ls_restrained_S_all 1.030
_refine_ls_R_factor_all 0.0541
_refine_ls_R_factor_gt 0.0398
_refine_ls_shift/su_max <0.001
_refine_ls_shift/su_mean 0.000
_refine_ls_structure_factor_coef Fsqd
_refine_ls_weighting_details 'calc w = 1/[\s^2^(Fo^2^)+(0.0628P)^2^+0.6096P] where P = (Fo^2^+2Fc^2^)/3'
_refine_ls_weighting_scheme calc
_refine_ls_wR_factor_gt 0.1034
_refine_ls_wR_factor_ref 0.1099
_reflns_number_gt 3155
_reflns_number_total 3984
_reflns_threshold_expression I>2\s(I)
_cod_data_source_file ac6017.cif
_cod_data_source_block I
_cod_depositor_comments
;
The following automatic conversions were performed:
'_symmetry_cell_setting' value 'Monoclinic' changed to 'monoclinic'
according to '/home/saulius/struct/CIF-dictionaries/cif_core.dic'
dictionary named 'cif_core.dic' version 2.4.1 from 2010-06-29.

Automatic conversion script
Id: cif_fix_enum 1527 2010-12-29 10:47:43Z saulius 

The following automatic conversions were performed:

'_symmetry_cell_setting' value 'Monoclinic' changed to 'monoclinic'
according to /home/saulius/struct/CIF-dictionaries/cif_core.dic
dictionary named 'cif_core.dic' version 2.4.1 from 2010-06-29.

Automatic conversion script
Id: cif_fix_values 1715 2011-07-08 13:25:40Z adriana 
;
_cod_original_cell_volume 1668.4(3)
_cod_original_sg_symbol_H-M 'P 21/n'
_cod_database_code 2201237
_cod_database_fobs_code 2201237

loop_
_symmetry_equiv_pos_as_xyz
'x, y, z'
'-x+1/2, y+1/2, -z+1/2'
'-x, -y, -z'
'x-1/2, -y-1/2, z-1/2'

loop_
_atom_site_label
_atom_site_fract_x
_atom_site_fract_y
_atom_site_fract_z
_atom_site_U_iso_or_equiv
_atom_site_adp_type
_atom_site_calc_flag
_atom_site_refinement_flags
_atom_site_occupancy
_atom_site_disorder_assembly
_atom_site_disorder_group
_atom_site_type_symbol
B1 0.2079(3) 0.1265(2) 0.0472(3) 0.0403(7) Uani d . 1 . . B
C1 0.7561(2) -0.05121(14) 0.56397(19) 0.0220(4) Uani d . 1 . . C
Cl1 0.56071(7) 0.15429(5) -0.11653(6) 0.03853(17) Uani d . 1 . . Cl
Cu1 1.0000 0.0000 0.5000 0.02212(12) Uani d S 1 . . Cu
F1 0.67556(16) -0.19566(9) 0.58291(15) 0.0404(4) Uani d . 1 . . F
N1 0.83990(19) 0.07461(12) 0.31309(17) 0.0255(4) Uani d . 1 . . N
O1 0.84246(15) -0.07439(10) 0.50653(14) 0.0237(3) Uani d . 1 . . O
C2 0.6326(2) -0.11524(15) 0.5415(2) 0.0274(5) Uani d . 1 . . C
F2 0.56977(15) -0.12368(10) 0.42243(14) 0.0407(4) Uani d . 1 . . F
N2 0.67670(18) 0.15257(12) 0.12796(16) 0.0232(4) Uani d . 1 . . N
O2 0.96487(15) 0.08689(10) 0.61427(14) 0.0250(3) Uani d . 1 . . O
C3 0.7607(2) 0.01914(15) 0.6394(2) 0.0271(5) Uani d . 1 . . C
H3A 0.6883 0.0254 0.6759 0.032 Uiso calc R 1 . . H
F3 0.53414(15) -0.09041(11) 0.59256(16) 0.0430(4) Uani d . 1 . . F
C4 0.8689(2) 0.08367(14) 0.6658(2) 0.0255(5) Uani d . 1 . . C
F4 0.2355(2) 0.15530(16) -0.0567(2) 0.0779(7) Uani d . 1 . . F
C5 0.8700(3) 0.15131(19) 0.7600(3) 0.0453(7) Uani d . 1 . . C
H5A 0.9656 0.1662 0.8030 0.068 Uiso calc R 1 . . H
H5B 0.8236 0.1278 0.8167 0.068 Uiso calc R 1 . . H
H5C 0.8217 0.2040 0.7218 0.068 Uiso calc R 1 . . H
F5 0.1693(4) 0.03928(19) 0.0313(3) 0.1206(11) Uani d . 1 . . F
C6 0.7802(3) 0.15455(16) 0.3506(2) 0.0312(5) Uani d . 1 . . C
H6A 0.8547 0.1975 0.3837 0.037 Uiso calc R 1 . . H
H6B 0.7376 0.1393 0.4149 0.037 Uiso calc R 1 . . H
F6 0.1053(2) 0.17137(19) 0.0748(3) 0.0925(8) Uani d . 1 . . F
C7 0.6697(3) 0.19699(16) 0.2443(2) 0.0324(5) Uani d . 1 . . C
H7A 0.5768 0.1892 0.2552 0.039 Uiso calc R 1 . . H
H7B 0.6877 0.2606 0.2408 0.039 Uiso calc R 1 . . H
F7 0.3282(2) 0.1318(2) 0.1411(2) 0.0929(8) Uani d . 1 . . F
C8 0.7245(3) 0.01555(15) 0.2512(2) 0.0341(6) Uani d . 1 . . C
H8A 0.6662 0.0037 0.3050 0.041 Uiso calc R 1 . . H
H8B 0.7625 -0.0410 0.2335 0.041 Uiso calc R 1 . . H
C9 0.6344(2) 0.05671(15) 0.1325(2) 0.0299(5) Uani d . 1 . . C
H9A 0.6482 0.0244 0.0630 0.036 Uiso calc R 1 . . H
H9B 0.5357 0.0530 0.1293 0.036 Uiso calc R 1 . . H
C10 0.9156(2) 0.09994(19) 0.2260(2) 0.0351(6) Uani d . 1 . . C
H10A 0.9465 0.0463 0.1931 0.042 Uiso calc R 1 . . H
H10B 0.9986 0.1339 0.2680 0.042 Uiso calc R 1 . . H
C11 0.8251(2) 0.15566(18) 0.1210(2) 0.0331(5) Uani d . 1 . . C
H11A 0.8585 0.2170 0.1277 0.040 Uiso calc R 1 . . H
H11B 0.8302 0.1317 0.0432 0.040 Uiso calc R 1 . . H
C12 0.5778(2) 0.20234(16) 0.0269(2) 0.0291(5) Uani d . 1 . . C
H12A 0.6108 0.2634 0.0266 0.035 Uiso calc R 1 . . H
H12B 0.4861 0.2043 0.0416 0.035 Uiso calc R 1 . . H

loop_
_atom_site_aniso_label
_atom_site_aniso_U_11
_atom_site_aniso_U_22
_atom_site_aniso_U_33
_atom_site_aniso_U_12
_atom_site_aniso_U_13
_atom_site_aniso_U_23
B1 0.0353(15) 0.0491(18) 0.0398(17) -0.0044(13) 0.0161(13) -0.0023(14)
C1 0.0198(9) 0.0238(10) 0.0228(11) 0.0014(8) 0.0068(8) 0.0053(8)
Cl1 0.0369(3) 0.0508(4) 0.0250(3) 0.0042(3) 0.0042(2) 0.0052(3)
Cu1 0.02141(19) 0.02276(19) 0.0256(2) -0.00156(14) 0.01210(15) -0.00335(15)
F1 0.0447(8) 0.0273(7) 0.0518(10) -0.0034(6) 0.0180(7) 0.0085(7)
N1 0.0239(9) 0.0261(10) 0.0251(10) -0.0003(7) 0.0048(7) 0.0031(8)
O1 0.0237(7) 0.0248(8) 0.0254(8) -0.0011(6) 0.0114(6) -0.0026(6)
C2 0.0253(11) 0.0280(11) 0.0307(12) 0.0001(9) 0.0105(9) 0.0000(9)
F2 0.0338(8) 0.0495(9) 0.0347(8) -0.0124(7) 0.0032(6) -0.0024(7)
N2 0.0204(8) 0.0244(9) 0.0233(9) 0.0011(7) 0.0038(7) 0.0039(7)
O2 0.0247(7) 0.0259(8) 0.0269(8) -0.0008(6) 0.0114(6) -0.0028(6)
C3 0.0241(11) 0.0307(12) 0.0306(12) -0.0003(8) 0.0146(9) -0.0033(9)
F3 0.0301(7) 0.0491(9) 0.0582(10) -0.0077(6) 0.0261(7) -0.0095(8)
C4 0.0263(11) 0.0261(11) 0.0263(11) 0.0031(8) 0.0108(9) 0.0002(9)
F4 0.0703(14) 0.1094(18) 0.0596(13) -0.0070(12) 0.0276(11) 0.0247(12)
C5 0.0470(15) 0.0444(16) 0.0545(18) -0.0132(12) 0.0308(14) -0.0229(13)
F5 0.182(3) 0.0709(17) 0.135(3) -0.0474(19) 0.086(2) -0.0223(17)
C6 0.0318(12) 0.0331(12) 0.0257(12) 0.0034(9) 0.0032(10) -0.0030(9)
F6 0.0580(13) 0.124(2) 0.105(2) 0.0286(13) 0.0383(13) -0.0027(16)
C7 0.0386(13) 0.0297(12) 0.0269(12) 0.0074(10) 0.0059(10) -0.0019(10)
F7 0.0428(11) 0.171(3) 0.0604(14) -0.0039(13) 0.0070(10) 0.0002(15)
C8 0.0397(14) 0.0260(12) 0.0296(13) -0.0066(9) -0.0014(11) 0.0057(9)
C9 0.0289(11) 0.0264(11) 0.0296(12) -0.0049(9) 0.0006(9) 0.0034(9)
C10 0.0237(11) 0.0474(15) 0.0345(14) 0.0086(10) 0.0087(10) 0.0141(11)
C11 0.0205(11) 0.0453(14) 0.0329(13) 0.0012(9) 0.0067(9) 0.0140(11)
C12 0.0268(11) 0.0317(12) 0.0268(12) 0.0049(9) 0.0044(9) 0.0066(9)

loop_
_atom_type_symbol
_atom_type_description
_atom_type_scat_dispersion_real
_atom_type_scat_dispersion_imag
_atom_type_scat_source
C C 0.0033 0.0016 'International Tables Vol C Tables 4.2.6.8 and 6.1.1.4'
H H 0.0000 0.0000 'International Tables Vol C Tables 4.2.6.8 and 6.1.1.4'
O O 0.0106 0.0060 'International Tables Vol C Tables 4.2.6.8 and 6.1.1.4'
F F 0.0171 0.0103 'International Tables Vol C Tables 4.2.6.8 and 6.1.1.4'
N N 0.0061 0.0033 'International Tables Vol C Tables 4.2.6.8 and 6.1.1.4'
B B 0.0013 0.0007 'International Tables Vol C Tables 4.2.6.8 and 6.1.1.4'
Cl Cl 0.1484 0.1585 'International Tables Vol C Tables 4.2.6.8 and 6.1.1.4'
Cu Cu 0.3201 1.2651 'International Tables Vol C Tables 4.2.6.8 and 6.1.1.4'

loop_
_geom_angle_atom_site_label_1
_geom_angle_atom_site_label_2
_geom_angle_atom_site_label_3
_geom_angle_site_symmetry_1
_geom_angle_site_symmetry_3
_geom_angle
F6 B1 F5 . . 108.1(3)
F6 B1 F4 . . 113.8(3)
F5 B1 F4 . . 107.9(3)
F6 B1 F7 . . 110.1(3)
F5 B1 F7 . . 108.2(3)
F4 B1 F7 . . 108.6(3)
O1 C1 C3 . . 129.6(2)
O1 C1 C2 . . 111.83(19)
C3 C1 C2 . . 118.61(19)
O1 Cu1 O1 . 3_756 180.0
O1 Cu1 O2 . 3_756 86.64(6)
O1 Cu1 O2 3_756 3_756 93.36(6)
O1 Cu1 O2 . . 93.36(6)
O1 Cu1 O2 3_756 . 86.64(6)
O2 Cu1 O2 3_756 . 180.00(7)
C6 N1 C10 . . 108.62(19)
C6 N1 C8 . . 108.16(18)
C10 N1 C8 . . 108.3(2)
C1 O1 Cu1 . . 122.30(14)
F1 C2 F3 . . 107.59(19)
F1 C2 F2 . . 106.81(19)
F3 C2 F2 . . 106.61(19)
F1 C2 C1 . . 110.62(18)
F3 C2 C1 . . 114.12(19)
F2 C2 C1 . . 110.73(18)
C12 N2 C11 . . 112.72(17)
C12 N2 C9 . . 112.18(17)
C11 N2 C9 . . 108.67(18)
C12 N2 C7 . . 106.11(17)
C11 N2 C7 . . 109.01(18)
C9 N2 C7 . . 107.99(18)
C4 O2 Cu1 . . 126.42(14)
C1 C3 C4 . . 123.7(2)
C1 C3 H3A . . 118.1
C4 C3 H3A . . 118.1
O2 C4 C3 . . 124.0(2)
O2 C4 C5 . . 117.7(2)
C3 C4 C5 . . 118.3(2)
C4 C5 H5A . . 109.5
C4 C5 H5B . . 109.5
H5A C5 H5B . . 109.5
C4 C5 H5C . . 109.5
H5A C5 H5C . . 109.5
H5B C5 H5C . . 109.5
N1 C6 C7 . . 111.74(19)
N1 C6 H6A . . 109.3
C7 C6 H6A . . 109.3
N1 C6 H6B . . 109.3
C7 C6 H6B . . 109.3
H6A C6 H6B . . 107.9
N2 C7 C6 . . 108.38(18)
N2 C7 H7A . . 110.0
C6 C7 H7A . . 110.0
N2 C7 H7B . . 110.0
C6 C7 H7B . . 110.0
H7A C7 H7B . . 108.4
N1 C8 C9 . . 111.45(18)
N1 C8 H8A . . 109.3
C9 C8 H8A . . 109.3
N1 C8 H8B . . 109.3
C9 C8 H8B . . 109.3
H8A C8 H8B . . 108.0
N2 C9 C8 . . 108.57(18)
N2 C9 H9A . . 110.0
C8 C9 H9A . . 110.0
N2 C9 H9B . . 110.0
C8 C9 H9B . . 110.0
H9A C9 H9B . . 108.4
N1 C10 C11 . . 112.09(19)
N1 C10 H10A . . 109.2
C11 C10 H10A . . 109.2
N1 C10 H10B . . 109.2
C11 C10 H10B . . 109.2
H10A C10 H10B . . 107.9
N2 C11 C10 . . 108.04(18)
N2 C11 H11A . . 110.1
C10 C11 H11A . . 110.1
N2 C11 H11B . . 110.1
C10 C11 H11B . . 110.1
H11A C11 H11B . . 108.4
N2 C12 Cl1 . . 112.75(16)
N2 C12 H12A . . 109.0
Cl1 C12 H12A . . 109.0
N2 C12 H12B . . 109.0
Cl1 C12 H12B . . 109.0
H12A C12 H12B . . 107.8

loop_
_geom_bond_atom_site_label_1
_geom_bond_atom_site_label_2
_geom_bond_site_symmetry_2
_geom_bond_distance
_geom_bond_publ_flag
B1 F6 . 1.342(4) ?
B1 F5 . 1.370(4) ?
B1 F4 . 1.372(4) ?
B1 F7 . 1.373(4) ?
C1 O1 . 1.278(3) ?
C1 C3 . 1.364(3) ?
C1 C2 . 1.533(3) ?
Cl1 C12 . 1.767(2) ?
Cu1 O1 . 1.9550(15) ?
Cu1 O1 3_756 1.9550(15) ?
Cu1 O2 3_756 1.9591(15) ?
Cu1 O2 . 1.9591(15) ?
F1 C2 . 1.331(3) ?
N1 C6 . 1.466(3) ?
N1 C10 . 1.469(3) ?
N1 C8 . 1.473(3) ?
C2 F3 . 1.336(3) ?
C2 F2 . 1.341(3) ?
N2 C12 . 1.497(3) ?
N2 C11 . 1.511(3) ?
N2 C9 . 1.514(3) ?
N2 C7 . 1.517(3) ?
O2 C4 . 1.265(3) ?
C3 C4 . 1.424(3) ?
C3 H3A . 0.9400 ?
C4 C5 . 1.488(3) ?
C5 H5A . 0.9700 ?
C5 H5B . 0.9700 ?
C5 H5C . 0.9700 ?
C6 C7 . 1.537(3) ?
C6 H6A . 0.9800 ?
C6 H6B . 0.9800 ?
C7 H7A . 0.9800 ?
C7 H7B . 0.9800 ?
C8 C9 . 1.538(3) ?
C8 H8A . 0.9800 ?
C8 H8B . 0.9800 ?
C9 H9A . 0.9800 ?
C9 H9B . 0.9800 ?
C10 C11 . 1.538(3) ?
C10 H10A . 0.9800 ?
C10 H10B . 0.9800 ?
C11 H11A . 0.9800 ?
C11 H11B . 0.9800 ?
C12 H12A . 0.9800 ?
C12 H12B . 0.9800 ?

loop_
_geom_hbond_atom_site_label_D
_geom_hbond_atom_site_label_H
_geom_hbond_atom_site_label_A
_geom_hbond_site_symmetry_A
_geom_hbond_distance_DH
_geom_hbond_distance_HA
_geom_hbond_distance_DA
_geom_hbond_angle_DHA
C12 H12B F4 . 0.98 2.55 3.362(3) 140
C9 H9B F7 . 0.98 2.43 3.296(3) 147
C12 H12B F7 . 0.98 2.46 3.312(3) 146
C12 H12A O1 2_655 0.98 2.54 3.512(3) 170
